data_7050026
loop_
_publ_author_name
'Ooyama, Yousuke'
'Yoshida, Katsuhira'

_publ_section_title
;
 Heterocyclic quinol-type fluorophores. Dramatic solid-state
 fluorescence enhancement behaviour of imidazoanthraquinol-type
 clathrate hosts upon inclusion of various kinds of organic solvent
 molecules
;
_journal_issue 9
_journal_name_full 'New Journal of Chemistry'
_journal_page_first 1204
_journal_paper_doi 10.1039/b411591k
_journal_volume 29
_journal_year 2005
_chemical_formula_sum 'C30 H35 N3 O3'
_chemical_formula_weight 485.62
_space_group_IT_number 14
_symmetry_cell_setting monoclinic
_symmetry_Int_Tables_number 14
_symmetry_space_group_name_Hall '-P 2ybc'
_symmetry_space_group_name_H-M 'P 1 21/c 1'
_audit_creation_date 'Sun Jun 19 19:25:10 2005'
_audit_creation_method 'by teXsan'
_cell_angle_alpha 90
_cell_angle_beta 108.36(1)
_cell_angle_gamma 90
_cell_formula_units_Z 4
_cell_length_a 13.277(2)
_cell_length_b 11.943(2)
_cell_length_c 17.664(3)
_cell_measurement_reflns_used 25
_cell_measurement_temperature 296.2
_cell_measurement_theta_max 14.4
_cell_measurement_theta_min 13.3
_cell_volume 2658.4(8)
_computing_cell_refinement 'MSC/AFC Diffractometer Control'
_computing_data_collection 'MSC/AFC Diffractometer Control'
_computing_data_reduction 'teXsan Ver. 1.11'
_computing_publication_material 'teXsan Ver. 1.11'
_computing_structure_refinement 'teXsan Ver. 1.10'
_computing_structure_solution SIR92
_diffrn_measurement_device_type 'Rigaku AFC7S'
_diffrn_measurement_method \w-2\q
_diffrn_orient_matrix_UB_11 -0.06480
_diffrn_orient_matrix_UB_12 -0.04786
_diffrn_orient_matrix_UB_13 -0.01069
_diffrn_orient_matrix_UB_21 -0.04582
_diffrn_orient_matrix_UB_22 0.06776
_diffrn_orient_matrix_UB_23 -0.01699
_diffrn_orient_matrix_UB_31 -0.00036
_diffrn_orient_matrix_UB_32 -0.01138
_diffrn_orient_matrix_UB_33 -0.05617
_diffrn_radiation_detector 'scintillation counter'
_diffrn_radiation_monochromator graphite
_diffrn_radiation_source 'Rigaku sealed tube'
_diffrn_radiation_type 'Mo K\a'
_diffrn_radiation_wavelength 0.7107
_diffrn_reflns_av_R_equivalents 0.036
_diffrn_reflns_limit_h_max 14
_diffrn_reflns_limit_h_min -13
_diffrn_reflns_limit_k_max 12
_diffrn_reflns_limit_k_min 0
_diffrn_reflns_limit_l_max 0
_diffrn_reflns_limit_l_min -19
_diffrn_reflns_number 3598
_diffrn_reflns_theta_full 25
_diffrn_reflns_theta_max 25
_diffrn_standards_decay_% 0.00
_diffrn_standards_interval_count 150
_diffrn_standards_number 3
_exptl_absorpt_coefficient_mu 0.079
_exptl_absorpt_correction_T_max 0.977
_exptl_absorpt_correction_T_min 0.977
_exptl_absorpt_correction_type psi-scan
_exptl_crystal_colour yellow
_exptl_crystal_density_diffrn 1.213
_exptl_crystal_density_method 'not measured'
_exptl_crystal_description prismatic
_exptl_crystal_F_000 1040.00
_exptl_crystal_size_max 0.800
_exptl_crystal_size_mid 0.300
_exptl_crystal_size_min 0.300
_refine_diff_density_max 0.15
_refine_diff_density_min -0.10
_refine_ls_extinction_coef 0.005(1)
_refine_ls_extinction_method 'Zachariasen(1967) type 2 Gaussian isotropic'
_refine_ls_goodness_of_fit_ref 1.579
_refine_ls_matrix_type full
_refine_ls_number_parameters 352
_refine_ls_number_reflns 3462
_refine_ls_R_factor_all 0.0738
_refine_ls_R_factor_gt 0.0537
_refine_ls_shift/su_max 0.0066
_refine_ls_structure_factor_coef Fsqd
_refine_ls_weighting_details 'w = 1/[\s^2^(Fo^2^) + (0.04000(Max(Fo^2^,0) + 2Fc^2^)/3)^2^]'
_refine_ls_weighting_scheme calc
_refine_ls_wR_factor_gt 0.1332
_refine_ls_wR_factor_ref 0.1467
_reflns_number_gt 2151
_reflns_number_total 3462
_reflns_threshold_expression >2sigma(I)
_cod_data_source_file b411591k.txt
_cod_data_source_block 2a-1-butanol
_cod_depositor_comments
;
The following automatic conversions were performed:
'_refine_ls_matrix_type' value 'Full' changed to 'full' according to
'/home/saulius/struct/CIF-dictionaries/cif_core.dic' dictionary named
'cif_core.dic' version 2.4.1 from 2010-06-29.

Automatic conversion script
Id: cif_fix_enum 1527 2010-12-29 10:47:43Z saulius 
;
_cod_original_cell_volume 2658.3(8)
_cod_original_formula_sum 'C30 H35 N3 O3 '
_cod_database_code 7050026

loop_
_symmetry_equiv_pos_as_xyz
x,y,z
-x,1/2+y,1/2-z
-x,-y,-z
x,1/2-y,1/2+z

loop_
_atom_site_label
_atom_site_type_symbol
_atom_site_fract_x
_atom_site_fract_y
_atom_site_fract_z
_atom_site_U_iso_or_equiv
_atom_site_adp_type
_atom_site_occupancy
_atom_site_calc_flag
_atom_site_refinement_flags
_atom_site_disorder_assembly
_atom_site_disorder_group
O(1) O 0.8894(2) 0.3421(2) 0.4914(1) 0.0621(7) Uani 1.00 d . . .
O(2) O 0.9199(2) 0.1670(2) 0.7818(2) 0.094(1) Uani 1.00 d . . .
O(3) O 0.7495(2) 0.1655(2) 0.4457(2) 0.0816(9) Uani 1.00 d . . .
N(1) N 1.0628(2) 0.2014(2) 0.4891(2) 0.0555(8) Uani 1.00 d . . .
N(2) N 1.1499(2) 0.0413(2) 0.5275(2) 0.0601(9) Uani 1.00 d . . .
N(3) N 1.3149(2) 0.1457(2) 0.2267(2) 0.077(1) Uani 1.00 d . . .
C(1) C 0.9296(2) 0.3313(3) 0.5768(2) 0.0548(10) Uani 1.00 d . . .
C(2) C 0.8424(2) 0.3542(3) 0.6137(2) 0.057(1) Uani 1.00 d . . .
C(3) C 0.7709(3) 0.4408(3) 0.5841(2) 0.073(1) Uani 1.00 d . . .
C(4) C 0.6931(3) 0.4654(4) 0.6179(3) 0.088(2) Uani 1.00 d . . .
C(5) C 0.6851(3) 0.4038(4) 0.6815(3) 0.086(2) Uani 1.00 d . . .
C(6) C 0.7555(3) 0.3193(3) 0.7127(2) 0.073(1) Uani 1.00 d . . .
C(7) C 0.8358(3) 0.2944(3) 0.6796(2) 0.060(1) Uani 1.00 d . . .
C(8) C 0.9124(3) 0.2037(3) 0.7157(2) 0.066(1) Uani 1.00 d . . .
C(9) C 0.9755(3) 0.1593(3) 0.6667(2) 0.059(1) Uani 1.00 d . . .
C(10) C 1.0299(3) 0.0573(3) 0.6896(2) 0.069(1) Uani 1.00 d . . .
C(11) C 1.0881(3) 0.0108(3) 0.6469(2) 0.067(1) Uani 1.00 d . . .
C(12) C 1.0937(2) 0.0675(3) 0.5792(2) 0.0557(10) Uani 1.00 d . . .
C(13) C 1.0381(2) 0.1678(2) 0.5563(2) 0.0522(10) Uani 1.00 d . . .
C(14) C 0.9782(2) 0.2178(2) 0.5990(2) 0.0498(9) Uani 1.00 d . . .
C(15) C 1.1295(2) 0.1234(3) 0.4740(2) 0.056(1) Uani 1.00 d . . .
C(16) C 1.1742(2) 0.1307(3) 0.4093(2) 0.056(1) Uani 1.00 d . . .
C(17) C 1.2262(3) 0.0391(3) 0.3904(2) 0.065(1) Uani 1.00 d . . .
C(18) C 1.2717(3) 0.0428(3) 0.3309(2) 0.067(1) Uani 1.00 d . . .
C(19) C 1.2679(3) 0.1404(3) 0.2858(2) 0.061(1) Uani 1.00 d . . .
C(20) C 1.2152(3) 0.2325(3) 0.3045(2) 0.067(1) Uani 1.00 d . . .
C(21) C 1.1694(3) 0.2271(3) 0.3643(2) 0.063(1) Uani 1.00 d . . .
C(22) C 1.3806(4) 0.0529(4) 0.2131(3) 0.094(2) Uani 1.00 d . . .
C(23) C 1.3121(6) -0.0303(6) 0.1578(4) 0.145(2) Uani 1.00 d . . .
C(24) C 1.3057(3) 0.2433(4) 0.1766(2) 0.083(2) Uani 1.00 d . . .
C(25) C 1.3910(5) 0.3295(5) 0.2107(4) 0.120(2) Uani 1.00 d . . .
C(26) C 1.0161(3) 0.4206(3) 0.6043(2) 0.068(1) Uani 1.00 d . . .
C(27) C 0.6428(4) 0.1495(4) 0.4031(3) 0.099(2) Uani 1.00 d . . .
C(28) C 0.5703(6) 0.166(1) 0.4425(5) 0.297(6) Uani 1.00 d . . .
C(29) C 0.5446(8) 0.2067(9) 0.4915(6) 0.264(6) Uani 1.00 d . . .
C(30) C 0.4670(5) 0.2443(8) 0.5220(4) 0.199(3) Uani 1.00 d . . .
H(1) H 0.8413 0.2944 0.4752 0.10(2) Uiso 1.00 calc . . .
H(2) H 1.0282 0.2523 0.4587 0.045(9) Uiso 1.00 calc . . .
H(3) H 0.7762 0.4840 0.5403 0.07(1) Uiso 1.00 calc . . .
H(4) H 0.6448 0.5247 0.5969 0.09(1) Uiso 1.00 calc . . .
H(5) H 0.6306 0.4203 0.7042 0.10(1) Uiso 1.00 calc . . .
H(6) H 0.7499 0.2773 0.7569 0.08(1) Uiso 1.00 calc . . .
H(7) H 1.0260 0.0200 0.7360 0.08(1) Uiso 1.00 calc . . .
H(8) H 1.1244 -0.0583 0.6622 0.08(1) Uiso 1.00 calc . . .
H(9) H 1.2302 -0.0283 0.4195 0.08(1) Uiso 1.00 calc . . .
H(10) H 1.3063 -0.0219 0.3198 0.07(1) Uiso 1.00 calc . . .
H(11) H 1.2110 0.3005 0.2756 0.08(1) Uiso 1.00 calc . . .
H(12) H 1.1335 0.2910 0.3750 0.071(10) Uiso 1.00 calc . . .
H(13) H 1.4170 0.0180 0.2622 0.13(2) Uiso 1.00 calc . . .
H(14) H 1.4309 0.0819 0.1897 0.12(2) Uiso 1.00 calc . . .
H(15) H 1.3548 -0.0894 0.1481 0.21(3) Uiso 1.00 calc . . .
H(16) H 1.2628 -0.0612 0.1815 0.6(1) Uiso 1.00 calc . . .
H(17) H 1.2744 0.0044 0.1089 0.16(2) Uiso 1.00 calc . . .
H(18) H 1.3104 0.2191 0.1264 0.07(1) Uiso 1.00 calc . . .
H(19) H 1.2385 0.2764 0.1692 0.08(1) Uiso 1.00 calc . . .
H(20) H 1.3879 0.3532 0.2614 0.24(4) Uiso 1.00 calc . . .
H(21) H 1.3799 0.3918 0.1759 0.22(3) Uiso 1.00 calc . . .
H(22) H 1.4586 0.2976 0.2170 0.19(3) Uiso 1.00 calc . . .
H(23) H 1.0692 0.4077 0.5797 0.064(10) Uiso 1.00 calc . . .
H(24) H 1.0472 0.4166 0.6607 0.09(1) Uiso 1.00 calc . . .
H(25) H 0.9860 0.4926 0.5899 0.08(1) Uiso 1.00 calc . . .
H(26) H 0.7870 0.0946 0.4578 0.13(2) Uiso 1.00 calc . . .
H(27) H 0.6335 0.0723 0.3874 0.1203 Uiso 1.00 calc . . .
H(28) H 0.6272 0.1939 0.3553 0.1203 Uiso 1.00 calc . . .
H(29) H 0.5220 0.1142 0.4226 0.3517 Uiso 1.00 calc . . .
H(30) H 0.5391 0.2406 0.4107 0.3517 Uiso 1.00 calc . . .
H(31) H 0.6082 0.2424 0.5241 0.2867 Uiso 1.00 calc . . .
H(32) H 0.5593 0.1241 0.5224 0.2867 Uiso 1.00 calc . . .
H(33) H 0.4018 0.1998 0.5033 0.2400 Uiso 1.00 calc . . .
H(34) H 0.4853 0.2436 0.5805 0.2400 Uiso 1.00 calc . . .
H(35) H 0.4504 0.3182 0.5047 0.2400 Uiso 1.00 calc . . .

loop_
_atom_site_aniso_label
_atom_site_aniso_U_11
_atom_site_aniso_U_22
_atom_site_aniso_U_33
_atom_site_aniso_U_12
_atom_site_aniso_U_13
_atom_site_aniso_U_23
O(1) 0.071(1) 0.056(1) 0.057(1) 0.005(1) 0.018(1) 0.004(1)
O(2) 0.114(2) 0.101(2) 0.078(2) 0.004(2) 0.047(2) 0.026(2)
O(3) 0.068(2) 0.055(2) 0.110(2) 0.007(1) 0.012(1) -0.002(1)
N(1) 0.056(2) 0.044(2) 0.064(2) 0.007(1) 0.015(1) 0.005(1)
N(2) 0.058(2) 0.049(2) 0.069(2) 0.002(1) 0.013(2) -0.001(1)
N(3) 0.086(2) 0.066(2) 0.087(2) 0.017(2) 0.039(2) 0.003(2)
C(1) 0.058(2) 0.049(2) 0.056(2) -0.003(2) 0.015(2) 0.001(2)
C(2) 0.056(2) 0.052(2) 0.059(2) -0.006(2) 0.012(2) -0.009(2)
C(3) 0.079(3) 0.068(2) 0.071(2) 0.012(2) 0.023(2) -0.004(2)
C(4) 0.082(3) 0.091(3) 0.092(3) 0.023(3) 0.028(3) -0.015(3)
C(5) 0.071(3) 0.101(3) 0.094(3) -0.003(2) 0.037(3) -0.025(3)
C(6) 0.070(3) 0.081(3) 0.074(3) -0.013(2) 0.032(2) -0.017(2)
C(7) 0.062(2) 0.059(2) 0.059(2) -0.015(2) 0.018(2) -0.012(2)
C(8) 0.068(2) 0.064(2) 0.066(2) -0.015(2) 0.020(2) 0.002(2)
C(9) 0.057(2) 0.056(2) 0.059(2) -0.007(2) 0.014(2) 0.004(2)
C(10) 0.073(2) 0.059(2) 0.068(2) -0.002(2) 0.013(2) 0.017(2)
C(11) 0.064(2) 0.053(2) 0.074(3) 0.004(2) 0.006(2) 0.009(2)
C(12) 0.054(2) 0.046(2) 0.061(2) -0.002(2) 0.008(2) 0.000(2)
C(13) 0.050(2) 0.046(2) 0.055(2) -0.004(2) 0.009(2) 0.004(2)
C(14) 0.048(2) 0.043(2) 0.055(2) -0.005(1) 0.012(2) -0.001(2)
C(15) 0.050(2) 0.045(2) 0.069(2) 0.001(2) 0.012(2) -0.002(2)
C(16) 0.050(2) 0.048(2) 0.067(2) 0.002(2) 0.014(2) -0.006(2)
C(17) 0.068(2) 0.046(2) 0.080(3) 0.001(2) 0.023(2) -0.001(2)
C(18) 0.075(2) 0.049(2) 0.080(3) 0.011(2) 0.029(2) -0.007(2)
C(19) 0.053(2) 0.063(2) 0.067(2) 0.002(2) 0.020(2) -0.006(2)
C(20) 0.071(2) 0.056(2) 0.074(2) 0.010(2) 0.021(2) 0.006(2)
C(21) 0.061(2) 0.051(2) 0.077(2) 0.009(2) 0.021(2) -0.001(2)
C(22) 0.092(3) 0.102(3) 0.093(3) 0.012(3) 0.035(3) -0.002(3)
C(23) 0.184(6) 0.128(5) 0.101(4) 0.021(5) 0.016(4) -0.037(4)
C(24) 0.090(3) 0.093(3) 0.070(3) 0.023(3) 0.030(2) 0.015(2)
C(25) 0.139(6) 0.090(4) 0.143(5) -0.018(4) 0.061(4) 0.002(4)
C(26) 0.071(2) 0.053(2) 0.081(3) -0.010(2) 0.025(2) -0.007(2)
C(27) 0.089(3) 0.089(3) 0.112(4) 0.013(3) 0.021(3) -0.007(3)
C(28) 0.120(6) 0.64(2) 0.155(7) 0.001(9) 0.077(5) -0.02(1)
C(29) 0.29(1) 0.33(1) 0.25(1) -0.077(9) 0.186(10) -0.169(9)
C(30) 0.114(5) 0.33(1) 0.163(6) -0.036(6) 0.056(4) -0.059(7)

loop_
_atom_type_symbol
_atom_type_description
_atom_type_scat_dispersion_real
_atom_type_scat_dispersion_imag
_atom_type_scat_source
C C 0.0033 0.0002 'International Tables Vol C Tables 4.2.6.8 and 6.1.1.1'
H H 0.0000 0.0000 'International Tables Vol C Table 6.1.1.2'
N N 0.0061 0.0033 'International Tables Vol C Tables 4.2.6.8 and 6.1.1.1'
O O 0.0106 0.0060 'International Tables Vol C Tables 4.2.6.8 and 6.1.1.1'

loop_
_geom_angle_atom_site_label_1
_geom_angle_atom_site_label_2
_geom_angle_atom_site_label_3
_geom_angle
_geom_angle_site_symmetry_1
_geom_angle_site_symmetry_2
_geom_angle_site_symmetry_3
_geom_angle_publ_flag
C(13) N(1) C(15) 108.2(3) 1_555 1_555 1_555 yes
C(12) N(2) C(15) 105.7(3) 1_555 1_555 1_555 yes
C(19) N(3) C(22) 121.4(3) 1_555 1_555 1_555 yes
C(19) N(3) C(24) 122.1(3) 1_555 1_555 1_555 yes
C(22) N(3) C(24) 116.5(3) 1_555 1_555 1_555 yes
O(1) C(1) C(2) 110.7(3) 1_555 1_555 1_555 yes
O(1) C(1) C(14) 110.0(2) 1_555 1_555 1_555 yes
O(1) C(1) C(26) 105.3(3) 1_555 1_555 1_555 yes
C(2) C(1) C(14) 111.9(3) 1_555 1_555 1_555 yes
C(2) C(1) C(26) 109.6(3) 1_555 1_555 1_555 yes
C(14) C(1) C(26) 109.2(3) 1_555 1_555 1_555 yes
C(1) C(2) C(3) 119.6(3) 1_555 1_555 1_555 yes
C(1) C(2) C(7) 121.5(3) 1_555 1_555 1_555 yes
C(3) C(2) C(7) 118.8(3) 1_555 1_555 1_555 yes
C(2) C(3) C(4) 120.8(4) 1_555 1_555 1_555 yes
C(3) C(4) C(5) 120.1(4) 1_555 1_555 1_555 yes
C(4) C(5) C(6) 120.3(4) 1_555 1_555 1_555 yes
C(5) C(6) C(7) 120.1(4) 1_555 1_555 1_555 yes
C(2) C(7) C(6) 119.8(3) 1_555 1_555 1_555 yes
C(2) C(7) C(8) 121.2(3) 1_555 1_555 1_555 yes
C(6) C(7) C(8) 119.0(3) 1_555 1_555 1_555 yes
O(2) C(8) C(7) 120.7(3) 1_555 1_555 1_555 yes
O(2) C(8) C(9) 122.6(3) 1_555 1_555 1_555 yes
C(7) C(8) C(9) 116.6(3) 1_555 1_555 1_555 yes
C(8) C(9) C(10) 118.5(3) 1_555 1_555 1_555 yes
C(8) C(9) C(14) 119.6(3) 1_555 1_555 1_555 yes
C(10) C(9) C(14) 121.9(3) 1_555 1_555 1_555 yes
C(9) C(10) C(11) 121.7(3) 1_555 1_555 1_555 yes
C(10) C(11) C(12) 118.1(3) 1_555 1_555 1_555 yes
N(2) C(12) C(11) 129.8(3) 1_555 1_555 1_555 yes
N(2) C(12) C(13) 110.4(3) 1_555 1_555 1_555 yes
C(11) C(12) C(13) 119.8(3) 1_555 1_555 1_555 yes
N(1) C(13) C(12) 104.4(3) 1_555 1_555 1_555 yes
N(1) C(13) C(14) 132.1(3) 1_555 1_555 1_555 yes
C(12) C(13) C(14) 123.5(3) 1_555 1_555 1_555 yes
C(1) C(14) C(9) 123.5(3) 1_555 1_555 1_555 yes
C(1) C(14) C(13) 121.2(3) 1_555 1_555 1_555 yes
C(9) C(14) C(13) 115.1(3) 1_555 1_555 1_555 yes
N(1) C(15) N(2) 111.3(3) 1_555 1_555 1_555 yes
N(1) C(15) C(16) 124.4(3) 1_555 1_555 1_555 yes
N(2) C(15) C(16) 124.3(3) 1_555 1_555 1_555 yes
C(15) C(16) C(17) 120.1(3) 1_555 1_555 1_555 yes
C(15) C(16) C(21) 123.1(3) 1_555 1_555 1_555 yes
C(17) C(16) C(21) 116.9(3) 1_555 1_555 1_555 yes
C(16) C(17) C(18) 122.1(3) 1_555 1_555 1_555 yes
C(17) C(18) C(19) 121.1(3) 1_555 1_555 1_555 yes
N(3) C(19) C(18) 121.7(3) 1_555 1_555 1_555 yes
N(3) C(19) C(20) 121.5(3) 1_555 1_555 1_555 yes
C(18) C(19) C(20) 116.8(3) 1_555 1_555 1_555 yes
C(19) C(20) C(21) 121.3(3) 1_555 1_555 1_555 yes
C(16) C(21) C(20) 121.8(3) 1_555 1_555 1_555 yes
N(3) C(22) C(23) 109.8(4) 1_555 1_555 1_555 yes
N(3) C(24) C(25) 113.4(4) 1_555 1_555 1_555 yes
O(3) C(27) C(28) 117.7(5) 1_555 1_555 1_555 yes
C(27) C(28) C(29) 151(1) 1_555 1_555 1_555 yes
C(28) C(29) C(30) 151(1) 1_555 1_555 1_555 yes

loop_
_geom_bond_atom_site_label_1
_geom_bond_atom_site_label_2
_geom_bond_distance
_geom_bond_site_symmetry_1
_geom_bond_site_symmetry_2
_geom_bond_publ_flag
O(1) C(1) 1.439(4) 1_555 1_555 yes
O(2) C(8) 1.222(4) 1_555 1_555 yes
O(3) C(27) 1.393(5) 1_555 1_555 yes
N(1) C(13) 1.388(4) 1_555 1_555 yes
N(1) C(15) 1.368(4) 1_555 1_555 yes
N(2) C(12) 1.383(4) 1_555 1_555 yes
N(2) C(15) 1.330(4) 1_555 1_555 yes
N(3) C(19) 1.376(4) 1_555 1_555 yes
N(3) C(22) 1.476(5) 1_555 1_555 yes
N(3) C(24) 1.446(5) 1_555 1_555 yes
C(1) C(2) 1.522(4) 1_555 1_555 yes
C(1) C(14) 1.500(4) 1_555 1_555 yes
C(1) C(26) 1.530(4) 1_555 1_555 yes
C(2) C(3) 1.389(4) 1_555 1_555 yes
C(2) C(7) 1.392(4) 1_555 1_555 yes
C(3) C(4) 1.377(5) 1_555 1_555 yes
C(4) C(5) 1.375(6) 1_555 1_555 yes
C(5) C(6) 1.368(5) 1_555 1_555 yes
C(6) C(7) 1.399(4) 1_555 1_555 yes
C(7) C(8) 1.485(5) 1_555 1_555 yes
C(8) C(9) 1.480(5) 1_555 1_555 yes
C(9) C(10) 1.409(4) 1_555 1_555 yes
C(9) C(14) 1.395(4) 1_555 1_555 yes
C(10) C(11) 1.357(5) 1_555 1_555 yes
C(11) C(12) 1.396(4) 1_555 1_555 yes
C(12) C(13) 1.398(4) 1_555 1_555 yes
C(13) C(14) 1.391(4) 1_555 1_555 yes
C(15) C(16) 1.447(4) 1_555 1_555 yes
C(16) C(17) 1.390(4) 1_555 1_555 yes
C(16) C(21) 1.388(4) 1_555 1_555 yes
C(17) C(18) 1.368(4) 1_555 1_555 yes
C(18) C(19) 1.403(4) 1_555 1_555 yes
C(19) C(20) 1.398(4) 1_555 1_555 yes
C(20) C(21) 1.376(5) 1_555 1_555 yes
C(22) C(23) 1.486(7) 1_555 1_555 yes
C(24) C(25) 1.508(6) 1_555 1_555 yes
C(27) C(28) 1.367(8) 1_555 1_555 yes
C(28) C(29) 1.136(10) 1_555 1_555 yes
C(29) C(30) 1.380(8) 1_555 1_555 yes
